data_7233184
loop_
_publ_author_name
'Brodie L. Reid'
'Steven B. Briggs'
'Louise E. Karagiannidis'
'Sara Muzzioli'
'Paolo Raiteri'
'Mark E. Light'
'Stefano Stagni'
'Pierpaolo Brulatti'
'Philip A. Gale'
'Mark I. Ogdena'
'Massimiliano Massi'

_publ_section_title
;
 Blue emitting C2-symmetrical dibenzothiazolyl substituted pyrrole, furan
 and thiophene
;
_journal_name_full 'Journal of Materials Chemistry C'
_journal_page_first 2209
_journal_page_last 2216
_journal_paper_doi 10.1039/C3TC00760J
_journal_volume 1
_journal_year 2013
_chemical_formula_sum 'C30 H18 N2 O S2'
_chemical_formula_weight 486.58
_space_group_IT_number 15
_space_group_name_Hall '-C 2yc'
_space_group_name_H-M_alt 'C 1 2/c 1'
_symmetry_cell_setting monoclinic
_symmetry_space_group_name_H-M 'C 1 2/c 1'
_atom_sites_solution_hydrogens geom
_atom_sites_solution_primary direct
_atom_sites_solution_secondary difmap
_cell_angle_alpha 90.00
_cell_angle_beta 105.696(3)
_cell_angle_gamma 90.00
_cell_formula_units_Z 8
_cell_length_a 26.3406(14)
_cell_length_b 9.3058(5)
_cell_length_c 19.5502(9)
_cell_measurement_reflns_used 47237
_cell_measurement_temperature 120(2)
_cell_measurement_theta_max 27.48
_cell_measurement_theta_min 2.91
_cell_volume 4613.5(4)
_computing_cell_refinement 'DENZO (Otwinowski & Minor, 1997) & COLLECT (Hooft, R.W.W., 1998)'
_computing_data_collection 'COLLECT (Hooft, R.W.W., 1998)'
_computing_data_reduction 'DENZO (Otwinowski & Minor, 1997) & COLLECT (Hooft, R.W.W., 1998)'
_computing_molecular_graphics
;
Images generated using CrystalMaker: a crystal and molecular
structures program for Mac and Windows. CrystalMaker Software Ltd,
Oxford, England (www.crystalmaker.com)
;
_computing_publication_material 'WINGX (Farrugia, 1998)'
_computing_structure_refinement 'SHELXL-97 (Sheldrick, 2008)'
_computing_structure_solution 'SHELXS-97 (Sheldrick, 1997)'
_diffrn_ambient_temperature 120(2)
_diffrn_detector_area_resol_mean 9.091
_diffrn_measured_fraction_theta_full 0.998
_diffrn_measured_fraction_theta_max 0.998
_diffrn_measurement_device_type 'Bruker-Nonius CCD camera on \k-goniostat'
_diffrn_measurement_method '\f & \w scans to fill the asymmetric unit'
_diffrn_radiation_monochromator '10cm confocal mirrors'
_diffrn_radiation_source 'Bruker Nonius FR591 Rotating Anode'
_diffrn_radiation_type MoK\a
_diffrn_radiation_wavelength 0.71073
_diffrn_reflns_av_R_equivalents 0.1214
_diffrn_reflns_av_sigmaI/netI 0.0776
_diffrn_reflns_limit_h_max 31
_diffrn_reflns_limit_h_min -31
_diffrn_reflns_limit_k_max 9
_diffrn_reflns_limit_k_min -11
_diffrn_reflns_limit_l_max 23
_diffrn_reflns_limit_l_min -23
_diffrn_reflns_number 28906
_diffrn_reflns_theta_full 25.03
_diffrn_reflns_theta_max 25.03
_diffrn_reflns_theta_min 3.02
_diffrn_standards_number 0
_exptl_absorpt_coefficient_mu 0.259
_exptl_absorpt_correction_T_max 0.9897
_exptl_absorpt_correction_T_min 0.9405
_exptl_absorpt_correction_type multi-scan
_exptl_absorpt_process_details
;
SADABS V2.10 (Sheldrick, G.M., 2003)
;
_exptl_crystal_colour 'Pale Orange'
_exptl_crystal_density_diffrn 1.401
_exptl_crystal_density_method 'not measured'
_exptl_crystal_description Plate
_exptl_crystal_F_000 2016
_exptl_crystal_size_max 0.24
_exptl_crystal_size_mid 0.2
_exptl_crystal_size_min 0.04
_refine_diff_density_max 1.065
_refine_diff_density_min -0.606
_refine_diff_density_rms 0.084
_refine_ls_extinction_method none
_refine_ls_goodness_of_fit_ref 1.074
_refine_ls_hydrogen_treatment constr
_refine_ls_matrix_type full
_refine_ls_number_parameters 213
_refine_ls_number_reflns 4070
_refine_ls_number_restraints 26
_refine_ls_restrained_S_all 1.077
_refine_ls_R_factor_all 0.1960
_refine_ls_R_factor_gt 0.1334
_refine_ls_shift/su_max 0.015
_refine_ls_shift/su_mean 0.001
_refine_ls_structure_factor_coef Fsqd
_refine_ls_weighting_details 'calc w=1/[\s^2^(Fo^2^)+(0.0510P)^2^+65.4428P] where P=(Fo^2^+2Fc^2^)/3'
_refine_ls_weighting_scheme calc
_refine_ls_wR_factor_gt 0.2508
_refine_ls_wR_factor_ref 0.2863
_reflns_number_gt 2554
_reflns_number_total 4070
_reflns_threshold_expression >2\s(I)
_cod_data_source_file 1000001.cif
_cod_data_source_block PCOD1000001
_cod_depositor_comments
;
The following automatic conversions were performed:

data item '_symmetry_cell_setting' value 'Monoclinic' was changed to
'monoclinic' in accordance with the built-in table derived from the
CIF Core dictionary named 'cif_core.dic' version 2.4.5 last updated
on 2014-11-21.

Automatic conversion script
Id: cif_fix_values 6909 2019-04-08 15:41:33Z antanas 

The following automatic conversions were performed:

data name '_iucr_refine_instruction_details' was replaced with
'_iucr_refine_instructions_details' as specified in the replacement
file 'data/replacement-values/replacement_tags.lst'.

Automatic conversion script
Id: cif_correct_tags 9268 2022-04-12 08:56:07Z antanas 
;
_cod_original_sg_symbol_H-M C2/c
_cod_database_code 7233184

loop_
_symmetry_equiv_pos_as_xyz
'x, y, z'
'-x, y, -z+1/2'
'x+1/2, y+1/2, z'
'-x+1/2, y+1/2, -z+1/2'
'-x, -y, -z'
'x, -y, z-1/2'
'-x+1/2, -y+1/2, -z'
'x+1/2, -y+1/2, z-1/2'

loop_
_atom_site_label
_atom_site_type_symbol
_atom_site_fract_x
_atom_site_fract_y
_atom_site_fract_z
_atom_site_U_iso_or_equiv
_atom_site_adp_type
_atom_site_occupancy
_atom_site_symmetry_multiplicity
_atom_site_calc_flag
_atom_site_refinement_flags
_atom_site_disorder_assembly
_atom_site_disorder_group
C12A C -0.1677(3) 0.8873(13) -0.0196(6) 0.0626(6) Uani 0.495(4) 1 d PD A 1
S2A S -0.22589(15) 0.8245(5) -0.0787(2) 0.0626(6) Uani 0.495(4) 1 d PD A 1
C13A C -0.2596(2) 0.9467(7) -0.0400(4) 0.0626(6) Uani 0.495(4) 1 d PGD A 1
C14A C -0.3131(2) 0.9786(9) -0.0566(4) 0.0626(6) Uani 0.495(4) 1 d PG A 1
H14A H -0.3375 0.9233 -0.0913 0.075 Uiso 0.495(4) 1 calc PR A 1
C15A C -0.3308(2) 1.0912(10) -0.0225(5) 0.0626(6) Uani 0.495(4) 1 d PG A 1
H15A H -0.3674 1.1130 -0.0338 0.075 Uiso 0.495(4) 1 calc PR A 1
C16A C -0.2951(3) 1.1721(9) 0.0283(4) 0.0626(6) Uani 0.495(4) 1 d PG A 1
H16A H -0.3072 1.2491 0.0516 0.075 Uiso 0.495(4) 1 calc PR A 1
C18A C -0.2415(3) 1.1402(8) 0.0449(4) 0.0626(6) Uani 0.495(4) 1 d PG A 1
H18A H -0.2171 1.1955 0.0796 0.075 Uiso 0.495(4) 1 calc PR A 1
C19A C -0.2238(2) 1.0276(8) 0.0107(4) 0.0626(6) Uani 0.495(4) 1 d PGD A 1
N2A N -0.1706(3) 0.9954(11) 0.0243(5) 0.0626(6) Uani 0.495(4) 1 d PD A 1
C12B C -0.1697(3) 0.8828(14) -0.0253(6) 0.0626(6) Uani 0.505(4) 1 d PD A 2
S2B S -0.22568(16) 0.8493(5) -0.0971(2) 0.0626(6) Uani 0.505(4) 1 d PD A 2
C13B C -0.2630(2) 0.9246(8) -0.0477(3) 0.0626(6) Uani 0.505(4) 1 d PGD A 2
C14B C -0.3173(2) 0.9439(9) -0.0655(4) 0.0626(6) Uani 0.505(4) 1 d PG A 2
H14B H -0.3388 0.9056 -0.1087 0.075 Uiso 0.505(4) 1 calc PR A 2
C15B C -0.3402(2) 1.0193(10) -0.0201(4) 0.0626(6) Uani 0.505(4) 1 d PG A 2
H15B H -0.3773 1.0326 -0.0322 0.075 Uiso 0.505(4) 1 calc PR A 2
C16B C -0.3087(3) 1.0754(10) 0.0431(4) 0.0626(6) Uani 0.505(4) 1 d PG A 2
H16B H -0.3243 1.1269 0.0742 0.075 Uiso 0.505(4) 1 calc PR A 2
C18B C -0.2543(3) 1.0561(10) 0.0609(3) 0.0626(6) Uani 0.505(4) 1 d PG A 2
H18B H -0.2328 1.0944 0.1041 0.075 Uiso 0.505(4) 1 calc PR A 2
C19B C -0.2315(2) 0.9807(9) 0.0155(3) 0.0626(6) Uani 0.505(4) 1 d PGD A 2
N2B N -0.1775(3) 0.9541(12) 0.0281(5) 0.0626(6) Uani 0.505(4) 1 d PD A 2
S1 S 0.07816(6) 0.7998(2) 0.05792(9) 0.0608(5) Uani 1 1 d . . .
O1 O -0.07625(14) 0.8564(4) 0.0323(2) 0.0452(10) Uani 1 1 d . . .
N1 N 0.01573(19) 0.8388(5) 0.1386(3) 0.0476(13) Uani 1 1 d . . .
C1 C 0.06641(11) 0.8375(3) 0.18339(13) 0.0490(17) Uani 1 1 d G . .
C2 C 0.07986(12) 0.8542(3) 0.25676(13) 0.065(2) Uani 1 1 d G . .
H2 H 0.0531 0.8676 0.2803 0.077 Uiso 1 1 calc R . .
C3 C 0.13252(13) 0.8513(4) 0.29563(13) 0.082(3) Uani 1 1 d G . .
H3 H 0.1417 0.8627 0.3458 0.099 Uiso 1 1 calc R . .
C4 C 0.17174(11) 0.8316(5) 0.26114(14) 0.107(3) Uani 1 1 d G . .
H4 H 0.2077 0.8296 0.2877 0.128 Uiso 1 1 calc R . .
C5 C 0.15829(10) 0.8149(4) 0.18777(14) 0.103(3) Uani 1 1 d G . .
H5 H 0.1851 0.8015 0.1642 0.124 Uiso 1 1 calc R . .
C6 C 0.10563(10) 0.8178(3) 0.14890(13) 0.065(2) Uani 1 1 d G . .
C7 C 0.0161(2) 0.8192(6) 0.0734(3) 0.0428(15) Uani 1 1 d . . .
C8 C -0.0315(2) 0.8102(6) 0.0151(3) 0.0420(15) Uani 1 1 d . . .
C9 C -0.0435(2) 0.7580(6) -0.0519(3) 0.0403(15) Uani 1 1 d . B .
C10 C -0.0993(2) 0.7689(6) -0.0790(3) 0.0449(16) Uani 1 1 d D . .
C11 C -0.11717(19) 0.8310(6) -0.0267(3) 0.0434(15) Uani 1 1 d D A .
C20 C -0.0078(2) 0.7021(6) -0.0920(3) 0.0432(15) Uani 1 1 d . . .
C21 C 0.0221(3) 0.7951(7) -0.1214(3) 0.0603(18) Uani 1 1 d . B .
H21 H 0.0205 0.8952 -0.1127 0.072 Uiso 1 1 calc R . .
C22 C 0.05359(15) 0.7483(5) -0.16216(13) 0.070(2) Uani 1 1 d G . .
H22 H 0.0732 0.8147 -0.1817 0.084 Uiso 1 1 calc R B .
C23 C 0.05632(15) 0.6017(5) -0.17435(14) 0.063(2) Uani 1 1 d G B .
H23 H 0.0780 0.5670 -0.2024 0.076 Uiso 1 1 calc R . .
C24 C 0.02726(17) 0.5059(4) -0.14550(15) 0.090(3) Uani 1 1 d G . .
H24 H 0.0291 0.4057 -0.1538 0.108 Uiso 1 1 calc R B .
C25 C -0.00452(15) 0.5567(4) -0.10445(15) 0.090(3) Uani 1 1 d G B .
H25 H -0.0242 0.4907 -0.0847 0.108 Uiso 1 1 calc R . .
C26A C -0.1305(3) 0.7304(9) -0.1521(3) 0.0580(11) Uani 0.468(5) 1 d PGD B 3
C27A C -0.1402(3) 0.5871(8) -0.1712(4) 0.0580(11) Uani 0.468(5) 1 d PG B 3
H27A H -0.1257 0.5133 -0.1381 0.070 Uiso 0.468(5) 1 calc PR B 3
C28A C -0.1710(4) 0.5518(8) -0.2388(4) 0.0580(11) Uani 0.468(5) 1 d PG B 3
H28A H -0.1776 0.4538 -0.2519 0.070 Uiso 0.468(5) 1 calc PR B 3
C29A C -0.1922(3) 0.6597(10) -0.2872(3) 0.0580(11) Uani 0.468(5) 1 d PG B 3
H29A H -0.2133 0.6356 -0.3334 0.070 Uiso 0.468(5) 1 calc PR B 3
C30A C -0.1826(3) 0.8031(9) -0.2681(4) 0.0580(11) Uani 0.468(5) 1 d PG B 3
H30A H -0.1970 0.8769 -0.3012 0.070 Uiso 0.468(5) 1 calc PR B 3
C31A C -0.1517(3) 0.8384(8) -0.2006(4) 0.0580(11) Uani 0.468(5) 1 d PG B 3
H31A H -0.1451 0.9364 -0.1875 0.070 Uiso 0.468(5) 1 calc PR B 3
C26B C -0.1325(2) 0.7186(8) -0.1481(3) 0.0580(11) Uani 0.532(5) 1 d PGD B 4
C27B C -0.1663(3) 0.6023(8) -0.1521(3) 0.0580(11) Uani 0.532(5) 1 d PG B 4
H27B H -0.1676 0.5528 -0.1101 0.070 Uiso 0.532(5) 1 calc PR B 4
C28B C -0.1983(3) 0.5584(8) -0.2176(4) 0.0580(11) Uani 0.532(5) 1 d PG B 4
H28B H -0.2213 0.4789 -0.2204 0.070 Uiso 0.532(5) 1 calc PR B 4
C29B C -0.1964(3) 0.6308(9) -0.2791(3) 0.0580(11) Uani 0.532(5) 1 d PG B 4
H29B H -0.2183 0.6008 -0.3239 0.070 Uiso 0.532(5) 1 calc PR B 4
C30B C -0.1626(3) 0.7471(9) -0.2751(3) 0.0580(11) Uani 0.532(5) 1 d PG B 4
H30B H -0.1614 0.7966 -0.3171 0.070 Uiso 0.532(5) 1 calc PR B 4
C31B C -0.1307(3) 0.7910(8) -0.2096(4) 0.0580(11) Uani 0.532(5) 1 d PG B 4
H31B H -0.1076 0.8705 -0.2069 0.070 Uiso 0.532(5) 1 calc PR B 4

loop_
_atom_site_aniso_label
_atom_site_aniso_U_11
_atom_site_aniso_U_22
_atom_site_aniso_U_33
_atom_site_aniso_U_23
_atom_site_aniso_U_13
_atom_site_aniso_U_12
C12A 0.0467(8) 0.0903(15) 0.0516(11) 0.0153(10) 0.0145(8) 0.0083(9)
S2A 0.0467(8) 0.0903(15) 0.0516(11) 0.0153(10) 0.0145(8) 0.0083(9)
C13A 0.0467(8) 0.0903(15) 0.0516(11) 0.0153(10) 0.0145(8) 0.0083(9)
C14A 0.0467(8) 0.0903(15) 0.0516(11) 0.0153(10) 0.0145(8) 0.0083(9)
C15A 0.0467(8) 0.0903(15) 0.0516(11) 0.0153(10) 0.0145(8) 0.0083(9)
C16A 0.0467(8) 0.0903(15) 0.0516(11) 0.0153(10) 0.0145(8) 0.0083(9)
C18A 0.0467(8) 0.0903(15) 0.0516(11) 0.0153(10) 0.0145(8) 0.0083(9)
C19A 0.0467(8) 0.0903(15) 0.0516(11) 0.0153(10) 0.0145(8) 0.0083(9)
N2A 0.0467(8) 0.0903(15) 0.0516(11) 0.0153(10) 0.0145(8) 0.0083(9)
C12B 0.0467(8) 0.0903(15) 0.0516(11) 0.0153(10) 0.0145(8) 0.0083(9)
S2B 0.0467(8) 0.0903(15) 0.0516(11) 0.0153(10) 0.0145(8) 0.0083(9)
C13B 0.0467(8) 0.0903(15) 0.0516(11) 0.0153(10) 0.0145(8) 0.0083(9)
C14B 0.0467(8) 0.0903(15) 0.0516(11) 0.0153(10) 0.0145(8) 0.0083(9)
C15B 0.0467(8) 0.0903(15) 0.0516(11) 0.0153(10) 0.0145(8) 0.0083(9)
C16B 0.0467(8) 0.0903(15) 0.0516(11) 0.0153(10) 0.0145(8) 0.0083(9)
C18B 0.0467(8) 0.0903(15) 0.0516(11) 0.0153(10) 0.0145(8) 0.0083(9)
C19B 0.0467(8) 0.0903(15) 0.0516(11) 0.0153(10) 0.0145(8) 0.0083(9)
N2B 0.0467(8) 0.0903(15) 0.0516(11) 0.0153(10) 0.0145(8) 0.0083(9)
S1 0.0375(8) 0.0820(12) 0.0560(9) -0.0242(9) 0.0011(7) 0.0155(8)
O1 0.043(2) 0.045(2) 0.045(2) 0.0029(18) 0.0081(17) 0.0067(19)
N1 0.049(3) 0.042(3) 0.048(3) 0.000(2) 0.005(2) 0.004(2)
C1 0.042(3) 0.043(4) 0.053(4) -0.006(3) -0.001(3) 0.001(3)
C2 0.070(4) 0.061(4) 0.053(4) -0.003(3) 0.001(3) 0.004(4)
C3 0.076(5) 0.094(6) 0.063(5) -0.012(4) -0.006(4) 0.011(5)
C4 0.064(5) 0.150(9) 0.081(6) -0.038(6) -0.023(4) 0.030(5)
C5 0.056(4) 0.152(9) 0.084(6) -0.034(6) -0.014(4) 0.032(5)
C6 0.045(3) 0.079(5) 0.060(4) -0.027(4) -0.005(3) 0.013(3)
C7 0.044(3) 0.029(3) 0.050(3) -0.009(3) 0.004(3) 0.011(2)
C8 0.033(3) 0.036(3) 0.056(3) 0.000(3) 0.011(3) 0.007(2)
C9 0.035(3) 0.036(3) 0.044(3) -0.003(3) 0.000(2) -0.001(2)
C10 0.041(3) 0.039(3) 0.051(3) 0.006(3) 0.007(3) 0.001(3)
C11 0.030(3) 0.047(4) 0.048(3) 0.006(3) 0.002(2) 0.001(3)
C20 0.028(3) 0.046(3) 0.048(3) -0.011(3) -0.001(2) 0.003(3)
C21 0.089(4) 0.042(4) 0.061(4) 0.008(3) 0.038(3) 0.021(3)
C22 0.096(5) 0.059(4) 0.067(4) 0.020(3) 0.041(4) 0.017(4)
C23 0.046(4) 0.085(5) 0.053(4) -0.023(4) 0.002(3) 0.012(4)
C24 0.067(4) 0.052(4) 0.170(8) -0.049(5) 0.061(5) -0.020(4)
C25 0.072(4) 0.050(4) 0.171(8) -0.033(5) 0.072(5) -0.015(4)
C26A 0.050(2) 0.062(2) 0.057(2) -0.0059(17) 0.0061(16) -0.0024(17)
C27A 0.050(2) 0.062(2) 0.057(2) -0.0059(17) 0.0061(16) -0.0024(17)
C28A 0.050(2) 0.062(2) 0.057(2) -0.0059(17) 0.0061(16) -0.0024(17)
C29A 0.050(2) 0.062(2) 0.057(2) -0.0059(17) 0.0061(16) -0.0024(17)
C30A 0.050(2) 0.062(2) 0.057(2) -0.0059(17) 0.0061(16) -0.0024(17)
C31A 0.050(2) 0.062(2) 0.057(2) -0.0059(17) 0.0061(16) -0.0024(17)
C26B 0.050(2) 0.062(2) 0.057(2) -0.0059(17) 0.0061(16) -0.0024(17)
C27B 0.050(2) 0.062(2) 0.057(2) -0.0059(17) 0.0061(16) -0.0024(17)
C28B 0.050(2) 0.062(2) 0.057(2) -0.0059(17) 0.0061(16) -0.0024(17)
C29B 0.050(2) 0.062(2) 0.057(2) -0.0059(17) 0.0061(16) -0.0024(17)
C30B 0.050(2) 0.062(2) 0.057(2) -0.0059(17) 0.0061(16) -0.0024(17)
C31B 0.050(2) 0.062(2) 0.057(2) -0.0059(17) 0.0061(16) -0.0024(17)

loop_
_atom_type_symbol
_atom_type_description
_atom_type_scat_dispersion_real
_atom_type_scat_dispersion_imag
_atom_type_scat_source
C C 0.0033 0.0016 'International Tables Vol C Tables 4.2.6.8 and 6.1.1.4'
H H 0.0000 0.0000 'International Tables Vol C Tables 4.2.6.8 and 6.1.1.4'
N N 0.0061 0.0033 'International Tables Vol C Tables 4.2.6.8 and 6.1.1.4'
S S 0.1246 0.1234 'International Tables Vol C Tables 4.2.6.8 and 6.1.1.4'
O O 0.0106 0.0060 'International Tables Vol C Tables 4.2.6.8 and 6.1.1.4'

loop_
_geom_angle_atom_site_label_1
_geom_angle_atom_site_label_2
_geom_angle_atom_site_label_3
_geom_angle
_geom_angle_site_symmetry_1
_geom_angle_site_symmetry_3
N2A C12A C11 122.6(8) . .
N2A C12A S2A 118.8(6) . .
C11 C12A S2A 118.2(7) . .
C13A S2A C12A 87.3(4) . .
C14A C13A C19A 120.0 . .
C14A C13A S2A 130.0(4) . .
C19A C13A S2A 109.7(4) . .
C15A C14A C13A 120.0 . .
C14A C15A C16A 120.0 . .
C18A C16A C15A 120.0 . .
C16A C18A C19A 120.0 . .
N2A C19A C18A 121.7(6) . .
N2A C19A C13A 118.3(6) . .
C18A C19A C13A 120.0 . .
C12A N2A C19A 105.7(7) . .
N2B C12B C11 122.4(8) . .
N2B C12B S2B 116.7(6) . .
C11 C12B S2B 121.0(7) . .
C13B S2B C12B 87.9(4) . .
C14B C13B C19B 120.0 . .
C14B C13B S2B 128.6(3) . .
C19B C13B S2B 111.2(4) . .
C13B C14B C15B 120.0 . .
C14B C15B C16B 120.0 . .
C18B C16B C15B 120.0 . .
C16B C18B C19B 120.0 . .
C18B C19B C13B 120.0 . .
C18B C19B N2B 124.9(5) . .
C13B C19B N2B 115.1(5) . .
C12B N2B C19B 108.8(7) . .
C6 S1 C7 87.9(2) . .
C11 O1 C8 105.7(4) . .
C7 N1 C1 111.1(5) . .
N1 C1 C2 125.8(2) . .
N1 C1 C6 114.2(2) . .
C2 C1 C6 120.0 . .
C1 C2 C3 120.0 . .
C4 C3 C2 120.0 . .
C5 C4 C3 120.0 . .
C4 C5 C6 120.0 . .
C5 C6 C1 120.0 . .
C5 C6 S1 129.45(10) . .
C1 C6 S1 110.55(10) . .
N1 C7 C8 123.3(5) . .
N1 C7 S1 116.2(4) . .
C8 C7 S1 120.5(4) . .
C9 C8 O1 111.0(4) . .
C9 C8 C7 135.0(5) . .
O1 C8 C7 113.8(5) . .
C8 C9 C10 106.3(5) . .
C8 C9 C20 128.9(5) . .
C10 C9 C20 124.8(5) . .
C11 C10 C9 106.4(5) . .
C11 C10 C26B 125.6(5) . .
C9 C10 C26B 128.0(6) . .
C11 C10 C26A 127.5(5) . .
C9 C10 C26A 125.9(6) . .
C26B C10 C26A 5.9(5) . .
C10 C11 O1 110.6(4) . .
C10 C11 C12A 136.5(6) . .
O1 C11 C12A 112.7(6) . .
C10 C11 C12B 132.0(6) . .
O1 C11 C12B 117.2(6) . .
C12A C11 C12B 4.6(7) . .
C25 C20 C21 117.8(5) . .
C25 C20 C9 121.2(5) . .
C21 C20 C9 120.9(5) . .
C22 C21 C20 122.8(6) . .
C21 C22 C23 118.7(3) . .
C24 C23 C22 120.0 . .
C23 C24 C25 120.0 . .
C20 C25 C24 120.7(3) . .
C27A C26A C31A 120.0 . .
C27A C26A C10 120.2(5) . .
C31A C26A C10 119.8(5) . .
C28A C27A C26A 120.0 . .
C29A C28A C27A 120.0 . .
C28A C29A C30A 120.0 . .
C31A C30A C29A 120.0 . .
C30A C31A C26A 120.0 . .
C27B C26B C31B 120.0 . .
C27B C26B C10 120.7(5) . .
C31B C26B C10 119.2(5) . .
C26B C27B C28B 120.0 . .
C29B C28B C27B 120.0 . .
C28B C29B C30B 120.0 . .
C31B C30B C29B 120.0 . .
C30B C31B C26B 120.0 . .

loop_
_geom_bond_atom_site_label_1
_geom_bond_atom_site_label_2
_geom_bond_distance
_geom_bond_site_symmetry_2
C12A N2A 1.338(12) .
C12A C11 1.470(9) .
C12A S2A 1.752(10) .
S2A C13A 1.737(7) .
C13A C14A 1.3900 .
C13A C19A 1.3900 .
C14A C15A 1.3900 .
C15A C16A 1.3900 .
C16A C18A 1.3900 .
C18A C19A 1.3900 .
C19A N2A 1.387(9) .
C12B N2B 1.298(12) .
C12B C11 1.472(9) .
C12B S2B 1.767(10) .
S2B C13B 1.703(7) .
C13B C14B 1.3900 .
C13B C19B 1.3900 .
C14B C15B 1.3900 .
C15B C16B 1.3900 .
C16B C18B 1.3900 .
C18B C19B 1.3900 .
C19B N2B 1.399(9) .
S1 C6 1.737(3) .
S1 C7 1.751(6) .
O1 C11 1.369(6) .
O1 C8 1.379(7) .
N1 C7 1.291(7) .
N1 C1 1.384(5) .
C1 C2 1.3900 .
C1 C6 1.3900 .
C2 C3 1.3900 .
C3 C4 1.3900 .
C4 C5 1.3900 .
C5 C6 1.3900 .
C7 C8 1.450(7) .
C8 C9 1.351(8) .
C9 C10 1.425(7) .
C9 C20 1.473(8) .
C10 C11 1.364(8) .
C10 C26B 1.474(7) .
C10 C26A 1.488(7) .
C20 C25 1.382(7) .
C20 C21 1.393(9) .
C21 C22 1.368(7) .
C22 C23 1.3900 .
C23 C24 1.3900 .
C24 C25 1.3900 .
C26A C27A 1.3900 .
C26A C31A 1.3900 .
C27A C28A 1.3900 .
C28A C29A 1.3900 .
C29A C30A 1.3900 .
C30A C31A 1.3900 .
C26B C27B 1.3900 .
C26B C31B 1.3900 .
C27B C28B 1.3900 .
C28B C29B 1.3900 .
C29B C30B 1.3900 .
C30B C31B 1.3900 .
